data_7032624
loop_
_publ_author_name
'Wang, Jian-Ping'
'Ma, Hong-Xin'
'Zhang, Lan-Cui'
'You, Wan-Sheng'
'Zhu, Zai-Ming'

_publ_section_title
;
 Two Strandberg-type organophosphomolybdates: synthesis, crystal
 structures and catalytic properties.
;
_journal_issue 45
_journal_name_full 'Dalton transactions (Cambridge, England : 2003)'
_journal_page_first 17172
_journal_page_last 17176
_journal_paper_doi 10.1039/c4dt02571g
_journal_volume 43
_journal_year 2014
_chemical_formula_moiety 'C32 H26 Cu2 Mo5 N4 O21 P2,2H2O'
_chemical_formula_sum 'C32 H30 Cu2 Mo5 N4 O23 P2'
_chemical_formula_weight 1507.34
_chemical_name_systematic
; 
 ? 
;
_space_group_IT_number 43
_symmetry_cell_setting orthorhombic
_symmetry_space_group_name_Hall 'F 2 -2d'
_symmetry_space_group_name_H-M 'F d d 2'
_atom_sites_solution_hydrogens geom
_atom_sites_solution_primary direct
_atom_sites_solution_secondary difmap
_audit_creation_method SHELXL-97
_cell_angle_alpha 90.00
_cell_angle_beta 90.00
_cell_angle_gamma 90.00
_cell_formula_units_Z 8
_cell_length_a 18.8251(9)
_cell_length_b 42.656(2)
_cell_length_c 10.6435(5)
_cell_measurement_reflns_used 7841
_cell_measurement_temperature 296(2)
_cell_measurement_theta_max 28.23
_cell_measurement_theta_min 2.19
_cell_volume 8546.8(7)
_computing_cell_refinement 'SMART (Bruker, 2005)'
_computing_data_collection 'SMART (Bruker, 2005)'
_computing_data_reduction SAINT
_computing_molecular_graphics 'SHELXTL (Sheldrick, 1997a)'
_computing_publication_material SHELXTL
_computing_structure_refinement 'SHELXL-97 (Sheldrick, 1997b)'
_computing_structure_solution 'SHELXS-97 (Sheldrick, 1997b)'
_diffrn_ambient_temperature 296(2)
_diffrn_measured_fraction_theta_full 1.000
_diffrn_measured_fraction_theta_max 1.000
_diffrn_measurement_device_type 'CCD area detector'
_diffrn_measurement_method 'phi and omega scans'
_diffrn_radiation_monochromator graphite
_diffrn_radiation_source 'fine-focus sealed tube'
_diffrn_radiation_type MoK\a
_diffrn_radiation_wavelength 0.71073
_diffrn_reflns_av_R_equivalents 0.0222
_diffrn_reflns_av_unetI/netI 0.0248
_diffrn_reflns_limit_h_max 22
_diffrn_reflns_limit_h_min -22
_diffrn_reflns_limit_k_max 50
_diffrn_reflns_limit_k_min -46
_diffrn_reflns_limit_l_max 12
_diffrn_reflns_limit_l_min -11
_diffrn_reflns_number 10597
_diffrn_reflns_theta_full 24.99
_diffrn_reflns_theta_max 24.99
_diffrn_reflns_theta_min 1.91
_exptl_absorpt_coefficient_mu 2.564
_exptl_absorpt_correction_T_max 0.8697
_exptl_absorpt_correction_T_min 0.7946
_exptl_absorpt_correction_type multi-scan
_exptl_absorpt_process_details '(SADABS; Sheldrick, 2003)'
_exptl_crystal_colour dark-blue
_exptl_crystal_density_diffrn 2.343
_exptl_crystal_density_method 'not measured'
_exptl_crystal_description block
_exptl_crystal_F_000 5854
_exptl_crystal_size_max 0.09
_exptl_crystal_size_mid 0.08
_exptl_crystal_size_min 0.06
_refine_diff_density_max 0.295
_refine_diff_density_min -0.507
_refine_diff_density_rms 0.068
_refine_ls_abs_structure_details 'Flack H D (1983), Acta Cryst. A39, 876-881'
_refine_ls_abs_structure_Flack 0.00
_refine_ls_extinction_method none
_refine_ls_goodness_of_fit_ref 1.037
_refine_ls_hydrogen_treatment mixed
_refine_ls_matrix_type full
_refine_ls_number_parameters 314
_refine_ls_number_reflns 3492
_refine_ls_number_restraints 3
_refine_ls_restrained_S_all 1.037
_refine_ls_R_factor_all 0.0202
_refine_ls_R_factor_gt 0.0189
_refine_ls_shift/su_max 0.001
_refine_ls_shift/su_mean 0.000
_refine_ls_structure_factor_coef Fsqd
_refine_ls_weighting_details 'calc w=1/[\s^2^(Fo^2^)+(0.0256P)^2^+5.5908P] where P=(Fo^2^+2Fc^2^)/3'
_refine_ls_weighting_scheme calc
_refine_ls_wR_factor_gt 0.0437
_refine_ls_wR_factor_ref 0.0442
_reflns_number_gt 3381
_reflns_number_total 3492
_reflns_threshold_expression >2sigma(I)
_cod_data_source_file c4dt02571g2.cif
_cod_data_source_block 1
_cod_depositor_comments
;
The following automatic conversions were performed:

'_symmetry_cell_setting' value 'Orthorhombic' changed to
'orthorhombic' according to
/usr/data/users/saulius/crontab/automatic-downloads/rss-feeds/RSC/lib/dictionaries/cif_core.dic
dictionary named 'cif_core.dic' version 2.4.2 from
2011-04-26.

'_exptl_absorpt_correction_type' value 'Multi-scan'
changed to 'multi-scan' according to
/usr/data/users/saulius/crontab/automatic-downloads/rss-feeds/RSC/lib/dictionaries/cif_core.dic
dictionary named 'cif_core.dic' version 2.4.2 from 2011-04-26.

Automatic conversion script
Id: cif_fix_values 2827 2014-09-09 07:05:25Z andrius 

 Adding full bibliography for 7032624--7032625.cif.
;
_cod_original_sg_symbol_H-M Fdd2
_cod_database_code 7032624

loop_
_symmetry_equiv_pos_as_xyz
'x, y, z'
'-x, -y, z'
'-x+1/4, y+1/4, z+1/4'
'x+3/4, -y+3/4, z+1/4'
'x, y+1/2, z+1/2'
'-x, -y+1/2, z+1/2'
'-x+1/4, y+3/4, z+3/4'
'x+3/4, -y+5/4, z+3/4'
'x+1/2, y, z+1/2'
'-x+1/2, -y, z+1/2'
'-x+3/4, y+1/4, z+3/4'
'x+5/4, -y+3/4, z+3/4'
'x+1/2, y+1/2, z'
'-x+1/2, -y+1/2, z'
'-x+3/4, y+3/4, z+1/4'
'x+5/4, -y+5/4, z+1/4'

loop_
_atom_site_label
_atom_site_type_symbol
_atom_site_fract_x
_atom_site_fract_y
_atom_site_fract_z
_atom_site_U_iso_or_equiv
_atom_site_adp_type
_atom_site_occupancy
_atom_site_symmetry_multiplicity
_atom_site_calc_flag
_atom_site_refinement_flags
Mo1 Mo 0.0000 0.0000 -0.07129(4) 0.01492(10) Uani 1 2 d S
Mo2 Mo 0.116645(17) 0.038701(8) 0.11148(3) 0.01643(8) Uani 1 1 d .
Mo3 Mo 0.085760(16) 0.020218(7) 0.41674(3) 0.01459(8) Uani 1 1 d .
Cu1 Cu -0.16657(3) 0.006770(11) -0.29705(5) 0.02215(12) Uani 1 1 d .
P1 P 0.05688(5) -0.03513(2) 0.20479(9) 0.0144(2) Uani 1 1 d .
O1 O 0.15022(14) 0.03155(6) 0.2870(2) 0.0182(6) Uani 1 1 d .
O2 O 0.14282(14) 0.00538(6) 0.5309(3) 0.0210(6) Uani 1 1 d .
O3 O 0.09854(13) -0.02585(6) 0.3193(2) 0.0185(6) Uani 1 1 d .
O4 O 0.04664(14) 0.03730(6) -0.0180(2) 0.0178(6) Uani 1 1 d .
O5 O 0.0000 0.0000 0.4634(4) 0.0179(8) Uani 1 2 d S
O6 O -0.06289(14) 0.01453(6) -0.1727(3) 0.0220(6) Uani 1 1 d .
O7 O 0.07247(13) -0.01328(6) 0.0938(3) 0.0160(6) Uani 1 1 d .
O8 O 0.06467(14) 0.05572(6) 0.4755(3) 0.0217(6) Uani 1 1 d .
O9 O 0.19186(15) 0.02375(7) 0.0424(3) 0.0270(7) Uani 1 1 d .
O10 O -0.02392(13) -0.03510(6) 0.2373(2) 0.0166(6) Uani 1 1 d .
O11 O 0.12856(15) 0.07790(7) 0.1055(3) 0.0281(6) Uani 1 1 d .
N1 N -0.16559(18) -0.03917(7) -0.2537(3) 0.0228(8) Uani 1 1 d .
N2 N -0.09833(17) -0.19771(7) -0.0903(3) 0.0212(7) Uani 1 1 d .
C1 C 0.0799(2) -0.07411(9) 0.1588(4) 0.0209(9) Uani 1 1 d .
C2 C 0.0634(3) -0.09866(10) 0.2380(5) 0.0464(14) Uani 1 1 d .
H2A H 0.0389 -0.0949 0.3124 0.056 Uiso 1 1 calc R
C3 C 0.0834(4) -0.12876(12) 0.2066(6) 0.0652(19) Uani 1 1 d .
H3A H 0.0730 -0.1452 0.2610 0.078 Uiso 1 1 calc R
C4 C 0.1174(4) -0.13463(12) 0.0989(6) 0.0570(17) Uani 1 1 d .
H4A H 0.1292 -0.1551 0.0774 0.068 Uiso 1 1 calc R
C5 C 0.1346(4) -0.11070(13) 0.0212(6) 0.065(2) Uani 1 1 d .
H5A H 0.1597 -0.1147 -0.0524 0.078 Uiso 1 1 calc R
C6 C 0.1152(3) -0.08013(12) 0.0508(5) 0.0473(15) Uani 1 1 d .
H6A H 0.1263 -0.0638 -0.0038 0.057 Uiso 1 1 calc R
C7 C -0.1017(2) -0.05313(9) -0.2605(4) 0.0222(9) Uani 1 1 d .
H7A H -0.0636 -0.0415 -0.2907 0.027 Uiso 1 1 calc R
C8 C -0.0895(2) -0.08340(10) -0.2257(4) 0.0245(9) Uani 1 1 d .
H8A H -0.0438 -0.0916 -0.2301 0.029 Uiso 1 1 calc R
C9 C -0.1450(2) -0.10208(9) -0.1838(4) 0.0237(9) Uani 1 1 d .
C10 C -0.2120(2) -0.08836(10) -0.1808(4) 0.0305(11) Uani 1 1 d .
H10A H -0.2512 -0.1001 -0.1559 0.037 Uiso 1 1 calc R
C11 C -0.2203(2) -0.05718(10) -0.2148(4) 0.0289(10) Uani 1 1 d .
H11A H -0.2654 -0.0483 -0.2107 0.035 Uiso 1 1 calc R
C12 C -0.1590(2) -0.18965(9) -0.1469(4) 0.0237(9) Uani 1 1 d .
H12A H -0.1905 -0.2055 -0.1691 0.028 Uiso 1 1 calc R
C13 C -0.1773(2) -0.15922(10) -0.1740(4) 0.0252(10) Uani 1 1 d .
H13A H -0.2210 -0.1548 -0.2108 0.030 Uiso 1 1 calc R
C16 C -0.0532(2) -0.17432(9) -0.0592(4) 0.0267(10) Uani 1 1 d .
H16A H -0.0112 -0.1793 -0.0179 0.032 Uiso 1 1 calc R
C14 C -0.1306(2) -0.13498(9) -0.1464(4) 0.0222(8) Uani 1 1 d .
C15 C -0.0674(2) -0.14336(9) -0.0867(4) 0.0277(10) Uani 1 1 d .
H15A H -0.0346 -0.1280 -0.0652 0.033 Uiso 1 1 calc R
O1W O -0.21987(15) 0.01794(7) -0.1471(3) 0.0248(6) Uani 1 1 d D
H1WA H -0.2630(9) 0.0220(10) -0.162(4) 0.030 Uiso 1 1 d D
H1WB H -0.211(2) 0.0029(7) -0.098(3) 0.030 Uiso 1 1 d D

loop_
_atom_site_aniso_label
_atom_site_aniso_U_11
_atom_site_aniso_U_22
_atom_site_aniso_U_33
_atom_site_aniso_U_23
_atom_site_aniso_U_13
_atom_site_aniso_U_12
Mo1 0.0145(2) 0.0171(2) 0.0131(2) 0.000 0.000 -0.00040(17)
Mo2 0.01672(17) 0.01791(16) 0.01466(16) -0.00132(14) 0.00168(14) -0.00356(13)
Mo3 0.01596(16) 0.01364(15) 0.01417(16) -0.00110(13) -0.00042(13) -0.00074(13)
Cu1 0.0289(3) 0.0161(2) 0.0215(3) 0.0016(2) 0.0057(2) 0.0008(2)
P1 0.0151(5) 0.0124(4) 0.0156(5) -0.0012(4) -0.0004(4) 0.0029(4)
O1 0.0145(14) 0.0233(15) 0.0168(15) 0.0011(12) -0.0010(11) -0.0032(11)
O2 0.0240(15) 0.0192(15) 0.0197(15) -0.0002(12) -0.0036(12) 0.0018(11)
O3 0.0184(15) 0.0168(14) 0.0203(15) -0.0035(11) -0.0037(12) 0.0036(11)
O4 0.0225(14) 0.0153(13) 0.0156(14) 0.0015(11) -0.0004(11) -0.0014(10)
O5 0.0184(19) 0.0154(18) 0.020(2) 0.000 0.000 -0.0051(15)
O6 0.0195(15) 0.0246(16) 0.0219(15) 0.0049(12) -0.0036(12) -0.0015(11)
O7 0.0155(13) 0.0172(13) 0.0153(14) 0.0011(12) -0.0015(11) -0.0010(10)
O8 0.0262(15) 0.0175(14) 0.0216(16) -0.0035(12) 0.0044(12) 0.0011(11)
O9 0.0194(15) 0.0344(17) 0.0272(17) -0.0071(14) 0.0079(12) -0.0053(12)
O10 0.0158(14) 0.0188(14) 0.0151(14) 0.0015(11) -0.0017(11) 0.0008(10)
O11 0.0368(17) 0.0240(15) 0.0234(15) -0.0011(14) -0.0003(15) -0.0063(12)
N1 0.030(2) 0.0179(17) 0.0201(19) 0.0006(14) 0.0018(15) 0.0011(14)
N2 0.0240(18) 0.0152(16) 0.0244(18) 0.0021(15) -0.0027(15) -0.0024(13)
C1 0.021(2) 0.0157(19) 0.026(2) -0.0010(17) -0.0063(18) 0.0027(15)
C2 0.086(4) 0.018(2) 0.035(3) 0.003(2) 0.019(3) 0.008(2)
C3 0.139(6) 0.016(3) 0.041(3) 0.001(2) 0.010(4) 0.010(3)
C4 0.107(5) 0.027(3) 0.037(3) -0.008(3) -0.008(3) 0.032(3)
C5 0.117(6) 0.035(3) 0.042(3) 0.000(3) 0.027(4) 0.035(3)
C6 0.082(4) 0.028(3) 0.032(3) 0.003(2) 0.019(3) 0.021(3)
C7 0.033(2) 0.019(2) 0.014(2) -0.0023(17) -0.0001(18) -0.0026(17)
C8 0.028(2) 0.022(2) 0.024(2) -0.0008(18) -0.0009(18) 0.0033(17)
C9 0.030(2) 0.019(2) 0.022(2) 0.0001(17) -0.0042(17) 0.0007(18)
C10 0.026(2) 0.023(2) 0.042(3) 0.0016(19) -0.003(2) -0.0063(18)
C11 0.028(2) 0.027(2) 0.031(3) 0.004(2) -0.0008(19) 0.0052(19)
C12 0.026(2) 0.017(2) 0.028(2) 0.0010(19) -0.004(2) -0.0052(16)
C13 0.024(2) 0.023(2) 0.029(2) 0.0002(18) -0.0060(18) 0.0011(17)
C16 0.021(2) 0.027(2) 0.032(3) 0.0013(19) -0.0050(18) 0.0000(17)
C14 0.027(2) 0.0153(19) 0.024(2) 0.0002(19) 0.0004(19) 0.0002(16)
C15 0.028(2) 0.018(2) 0.037(3) 0.004(2) -0.006(2) -0.0044(16)
O1W 0.0202(15) 0.0286(16) 0.0255(16) 0.0076(14) 0.0037(14) 0.0090(12)

loop_
_atom_type_symbol
_atom_type_description
_atom_type_scat_dispersion_real
_atom_type_scat_dispersion_imag
_atom_type_scat_source
C C 0.0033 0.0016 'International Tables Vol C Tables 4.2.6.8 and 6.1.1.4'
H H 0.0000 0.0000 'International Tables Vol C Tables 4.2.6.8 and 6.1.1.4'
Cu Cu 0.3201 1.2651 'International Tables Vol C Tables 4.2.6.8 and 6.1.1.4'
Mo Mo -1.6832 0.6857 'International Tables Vol C Tables 4.2.6.8 and 6.1.1.4'
N N 0.0061 0.0033 'International Tables Vol C Tables 4.2.6.8 and 6.1.1.4'
O O 0.0106 0.0060 'International Tables Vol C Tables 4.2.6.8 and 6.1.1.4'
P P 0.1023 0.0942 'International Tables Vol C Tables 4.2.6.8 and 6.1.1.4'

loop_
_geom_angle_atom_site_label_1
_geom_angle_atom_site_label_2
_geom_angle_atom_site_label_3
_geom_angle
_geom_angle_site_symmetry_1
_geom_angle_site_symmetry_3
O6 Mo1 O6 102.14(19) 2 .
O6 Mo1 O4 101.73(12) 2 2
O6 Mo1 O4 99.84(12) . 2
O6 Mo1 O4 99.84(12) 2 .
O6 Mo1 O4 101.73(12) . .
O4 Mo1 O4 145.36(16) 2 .
O6 Mo1 O7 89.00(11) 2 .
O6 Mo1 O7 168.40(12) . .
O4 Mo1 O7 80.79(10) 2 .
O4 Mo1 O7 72.80(10) . .
O6 Mo1 O7 168.40(12) 2 2
O6 Mo1 O7 89.00(11) . 2
O4 Mo1 O7 72.80(10) 2 2
O4 Mo1 O7 80.79(10) . 2
O7 Mo1 O7 80.09(13) . 2
O6 Mo1 Mo2 95.20(9) 2 .
O6 Mo1 Mo2 129.47(9) . .
O4 Mo1 Mo2 122.60(8) 2 .
O4 Mo1 Mo2 28.01(8) . .
O7 Mo1 Mo2 44.84(6) . .
O7 Mo1 Mo2 79.88(6) 2 .
O6 Mo1 Mo2 129.47(9) 2 2
O6 Mo1 Mo2 95.20(9) . 2
O4 Mo1 Mo2 28.01(8) 2 2
O4 Mo1 Mo2 122.60(8) . 2
O7 Mo1 Mo2 79.88(6) . 2
O7 Mo1 Mo2 44.84(6) 2 2
Mo2 Mo1 Mo2 109.394(17) . 2
O11 Mo2 O9 104.01(14) . .
O11 Mo2 O4 95.49(13) . .
O9 Mo2 O4 104.39(13) . .
O11 Mo2 O1 98.31(13) . .
O9 Mo2 O1 94.75(13) . .
O4 Mo2 O1 152.90(11) . .
O11 Mo2 O10 101.36(12) . 2
O9 Mo2 O10 152.39(12) . 2
O4 Mo2 O10 83.68(10) . 2
O1 Mo2 O10 70.82(11) . 2
O11 Mo2 O7 165.46(12) . .
O9 Mo2 O7 84.73(11) . .
O4 Mo2 O7 70.84(9) . .
O1 Mo2 O7 92.42(10) . .
O10 Mo2 O7 72.90(9) 2 .
O11 Mo2 Mo1 123.41(10) . .
O9 Mo2 Mo1 96.22(9) . .
O4 Mo2 Mo1 27.94(7) . .
O1 Mo2 Mo1 132.27(8) . .
O10 Mo2 Mo1 78.49(7) 2 .
O7 Mo2 Mo1 42.97(6) . .
O11 Mo2 Mo3 106.79(11) . .
O9 Mo2 Mo3 117.68(10) . .
O4 Mo2 Mo3 124.48(8) . .
O1 Mo2 Mo3 28.65(8) . .
O10 Mo2 Mo3 42.85(7) 2 .
O7 Mo2 Mo3 78.40(7) . .
Mo1 Mo2 Mo3 109.123(12) . .
O8 Mo3 O2 102.30(13) . .
O8 Mo3 O5 96.37(10) . .
O2 Mo3 O5 100.22(13) . .
O8 Mo3 O1 101.03(12) . .
O2 Mo3 O1 101.86(12) . .
O5 Mo3 O1 148.13(14) . .
O8 Mo3 O3 170.86(12) . .
O2 Mo3 O3 86.45(11) . .
O5 Mo3 O3 79.24(9) . .
O1 Mo3 O3 79.49(11) . .
O8 Mo3 O10 86.64(11) . 2
O2 Mo3 O10 168.97(11) . 2
O5 Mo3 O10 85.00(12) . 2
O1 Mo3 O10 69.73(10) . 2
O3 Mo3 O10 84.99(9) . 2
O8 Mo3 Mo2 100.76(9) . .
O2 Mo3 Mo2 130.31(9) . .
O5 Mo3 Mo2 120.14(11) . .
O1 Mo3 Mo2 30.24(8) . .
O3 Mo3 Mo2 75.01(7) . .
O10 Mo3 Mo2 40.17(6) 2 .
O1W Cu1 O2 162.14(12) . 2_554
O1W Cu1 N1 93.16(13) . .
O2 Cu1 N1 87.39(13) 2_554 .
O1W Cu1 N2 91.32(13) . 11_454
O2 Cu1 N2 90.56(13) 2_554 11_454
N1 Cu1 N2 171.47(14) . 11_454
O1W Cu1 O6 86.15(11) . .
O2 Cu1 O6 111.71(11) 2_554 .
N1 Cu1 O6 90.03(12) . .
N2 Cu1 O6 83.03(12) 11_454 .
O1W Cu1 H1WB 21.1(7) . .
O2 Cu1 H1WB 158.9(10) 2_554 .
N1 Cu1 H1WB 73.8(8) . .
N2 Cu1 H1WB 109.4(8) 11_454 .
O6 Cu1 H1WB 78.3(11) . .
O3 P1 O7 111.38(15) . .
O3 P1 O10 109.21(15) . .
O7 P1 O10 110.93(14) . .
O3 P1 C1 109.90(17) . .
O7 P1 C1 107.96(18) . .
O10 P1 C1 107.37(16) . .
Mo3 O1 Mo2 121.11(14) . .
Mo3 O2 Cu1 153.03(17) . 2_556
P1 O3 Mo3 123.50(15) . .
Mo1 O4 Mo2 124.05(13) . .
Mo3 O5 Mo3 149.7(2) 2 .
Mo1 O6 Cu1 149.75(15) . .
P1 O7 Mo1 128.75(14) . .
P1 O7 Mo2 125.01(15) . .
Mo1 O7 Mo2 92.19(9) . .
P1 O10 Mo2 129.57(16) . 2
P1 O10 Mo3 132.12(15) . 2
Mo2 O10 Mo3 96.98(10) 2 2
C7 N1 C11 116.6(3) . .
C7 N1 Cu1 115.3(3) . .
C11 N1 Cu1 128.1(3) . .
C12 N2 C16 117.2(3) . .
C12 N2 Cu1 118.0(3) . 15_445
C16 N2 Cu1 124.6(3) . 15_445
C6 C1 C2 119.1(4) . .
C6 C1 P1 121.9(4) . .
C2 C1 P1 119.0(3) . .
C3 C2 C1 119.8(5) . .
C3 C2 H2A 120.1 . .
C1 C2 H2A 120.1 . .
C4 C3 C2 120.9(6) . .
C4 C3 H3A 119.6 . .
C2 C3 H3A 119.6 . .
C3 C4 C5 119.8(5) . .
C3 C4 H4A 120.1 . .
C5 C4 H4A 120.1 . .
C4 C5 C6 120.4(5) . .
C4 C5 H5A 119.8 . .
C6 C5 H5A 119.8 . .
C1 C6 C5 120.0(5) . .
C1 C6 H6A 120.0 . .
C5 C6 H6A 120.0 . .
N1 C7 C8 123.8(4) . .
N1 C7 H7A 118.1 . .
C8 C7 H7A 118.1 . .
C7 C8 C9 120.4(4) . .
C7 C8 H8A 119.8 . .
C9 C8 H8A 119.8 . .
C8 C9 C10 116.6(4) . .
C8 C9 C14 119.5(4) . .
C10 C9 C14 123.9(4) . .
C11 C10 C9 120.0(4) . .
C11 C10 H10A 120.0 . .
C9 C10 H10A 120.0 . .
N1 C11 C10 122.6(4) . .
N1 C11 H11A 118.7 . .
C10 C11 H11A 118.7 . .
N2 C12 C13 123.5(4) . .
N2 C12 H12A 118.2 . .
C13 C12 H12A 118.2 . .
C12 C13 C14 120.0(4) . .
C12 C13 H13A 120.0 . .
C14 C13 H13A 120.0 . .
N2 C16 C15 122.3(4) . .
N2 C16 H16A 118.8 . .
C15 C16 H16A 118.8 . .
C13 C14 C15 116.4(4) . .
C13 C14 C9 122.1(4) . .
C15 C14 C9 121.3(4) . .
C16 C15 C14 120.4(4) . .
C16 C15 H15A 119.8 . .
C14 C15 H15A 119.8 . .
Cu1 O1W H1WA 113(3) . .
Cu1 O1W H1WB 103(3) . .
H1WA O1W H1WB 117(4) . .

loop_
_geom_bond_atom_site_label_1
_geom_bond_atom_site_label_2
_geom_bond_distance
_geom_bond_site_symmetry_2
Mo1 O6 1.718(3) 2
Mo1 O6 1.718(3) .
Mo1 O4 1.903(2) 2
Mo1 O4 1.903(2) .
Mo1 O7 2.296(3) .
Mo1 O7 2.296(3) 2
Mo1 Mo2 3.3662(4) .
Mo1 Mo2 3.3662(4) 2
Mo2 O11 1.688(3) .
Mo2 O9 1.718(3) .
Mo2 O4 1.908(3) .
Mo2 O1 1.996(3) .
Mo2 O10 2.206(3) 2
Mo2 O7 2.376(2) .
Mo2 Mo3 3.3936(5) .
Mo3 O8 1.686(2) .
Mo3 O2 1.741(3) .
Mo3 O5 1.8964(10) .
Mo3 O1 1.900(3) .
Mo3 O3 2.235(3) .
Mo3 O10 2.325(3) 2
Cu1 O1W 1.944(3) .
Cu1 O2 1.955(3) 2_554
Cu1 N1 2.013(3) .
Cu1 N2 2.015(3) 11_454
Cu1 O6 2.381(3) .
Cu1 H1WB 2.28(4) .
P1 O3 1.502(3) .
P1 O7 1.533(3) .
P1 O10 1.560(3) .
P1 C1 1.787(4) .
O2 Cu1 1.955(3) 2_556
O5 Mo3 1.8964(10) 2
O10 Mo2 2.206(3) 2
O10 Mo3 2.325(3) 2
N1 C7 1.344(5) .
N1 C11 1.350(5) .
N2 C12 1.336(5) .
N2 C16 1.351(5) .
N2 Cu1 2.015(3) 15_445
C1 C6 1.352(6) .
C1 C2 1.380(6) .
C2 C3 1.379(7) .
C2 H2A 0.9300 .
C3 C4 1.337(9) .
C3 H3A 0.9300 .
C4 C5 1.353(8) .
C4 H4A 0.9300 .
C5 C6 1.390(7) .
C5 H5A 0.9300 .
C6 H6A 0.9300 .
C7 C8 1.363(6) .
C7 H7A 0.9300 .
C8 C9 1.386(6) .
C8 H8A 0.9300 .
C9 C10 1.391(6) .
C9 C14 1.484(5) .
C10 C11 1.387(6) .
C10 H10A 0.9300 .
C11 H11A 0.9300 .
C12 C13 1.374(6) .
C12 H12A 0.9300 .
C13 C14 1.388(6) .
C13 H13A 0.9300 .
C16 C15 1.379(5) .
C16 H16A 0.9300 .
C14 C15 1.395(6) .
C15 H15A 0.9300 .
O1W H1WA 0.845(10) .
O1W H1WB 0.842(10) .

loop_
_geom_hbond_atom_site_label_D
_geom_hbond_atom_site_label_H
_geom_hbond_atom_site_label_A
_geom_hbond_distance_DH
_geom_hbond_distance_HA
_geom_hbond_distance_DA
_geom_hbond_angle_DHA
_geom_hbond_site_symmetry_A
O1W H1WA O1 0.845(10) 1.769(13) 2.609(4) 173(5) 9_454
O1W H1WB O9 0.842(10) 1.916(16) 2.741(4) 166(5) 2

loop_
_geom_torsion_atom_site_label_1
_geom_torsion_atom_site_label_2
_geom_torsion_atom_site_label_3
_geom_torsion_atom_site_label_4
_geom_torsion
_geom_torsion_site_symmetry_1
_geom_torsion_site_symmetry_4
O6 Mo1 Mo2 O11 103.38(16) 2 .
O6 Mo1 Mo2 O11 -7.01(17) . .
O4 Mo1 Mo2 O11 -149.13(15) 2 .
O4 Mo1 Mo2 O11 2.2(2) . .
O7 Mo1 Mo2 O11 -173.30(15) . .
O7 Mo1 Mo2 O11 -87.22(14) 2 .
Mo2 Mo1 Mo2 O11 -121.49(12) 2 .
O6 Mo1 Mo2 O9 -7.95(14) 2 .
O6 Mo1 Mo2 O9 -118.34(16) . .
O4 Mo1 Mo2 O9 99.54(14) 2 .
O4 Mo1 Mo2 O9 -109.2(2) . .
O7 Mo1 Mo2 O9 75.37(14) . .
O7 Mo1 Mo2 O9 161.45(12) 2 .
Mo2 Mo1 Mo2 O9 127.18(10) 2 .
O6 Mo1 Mo2 O4 101.21(19) 2 .
O6 Mo1 Mo2 O4 -9.2(2) . .
O4 Mo1 Mo2 O4 -151.31(16) 2 .
O7 Mo1 Mo2 O4 -175.48(19) . .
O7 Mo1 Mo2 O4 -89.39(18) 2 .
Mo2 Mo1 Mo2 O4 -123.66(17) 2 .
O6 Mo1 Mo2 O1 -110.16(14) 2 .
O6 Mo1 Mo2 O1 139.45(16) . .
O4 Mo1 Mo2 O1 -2.67(14) 2 .
O4 Mo1 Mo2 O1 148.6(2) . .
O7 Mo1 Mo2 O1 -26.84(14) . .
O7 Mo1 Mo2 O1 59.24(12) 2 .
Mo2 Mo1 Mo2 O1 24.97(11) 2 .
O6 Mo1 Mo2 O10 -160.51(12) 2 2
O6 Mo1 Mo2 O10 89.10(14) . 2
O4 Mo1 Mo2 O10 -53.02(11) 2 2
O4 Mo1 Mo2 O10 98.29(18) . 2
O7 Mo1 Mo2 O10 -77.19(11) . 2
O7 Mo1 Mo2 O10 8.89(10) 2 2
Mo2 Mo1 Mo2 O10 -25.38(7) 2 2
O6 Mo1 Mo2 O7 -83.32(13) 2 .
O6 Mo1 Mo2 O7 166.29(16) . .
O4 Mo1 Mo2 O7 24.17(13) 2 .
O4 Mo1 Mo2 O7 175.48(19) . .
O7 Mo1 Mo2 O7 86.08(14) 2 .
Mo2 Mo1 Mo2 O7 51.82(9) 2 .
O6 Mo1 Mo2 Mo3 -130.11(10) 2 .
O6 Mo1 Mo2 Mo3 119.50(12) . .
O4 Mo1 Mo2 Mo3 -22.62(9) 2 .
O4 Mo1 Mo2 Mo3 128.69(17) . .
O7 Mo1 Mo2 Mo3 -46.79(9) . .
O7 Mo1 Mo2 Mo3 39.29(7) 2 .
Mo2 Mo1 Mo2 Mo3 5.025(7) 2 .
O11 Mo2 Mo3 O8 17.21(14) . .
O9 Mo2 Mo3 O8 133.56(14) . .
O4 Mo2 Mo3 O8 -91.97(13) . .
O1 Mo2 Mo3 O8 93.47(19) . .
O10 Mo2 Mo3 O8 -71.49(13) 2 .
O7 Mo2 Mo3 O8 -148.78(11) . .
Mo1 Mo2 Mo3 O8 -118.30(9) . .
O11 Mo2 Mo3 O2 -99.25(16) . .
O9 Mo2 Mo3 O2 17.10(16) . .
O4 Mo2 Mo3 O2 151.57(15) . .
O1 Mo2 Mo3 O2 -22.99(19) . .
O10 Mo2 Mo3 O2 172.05(16) 2 .
O7 Mo2 Mo3 O2 94.76(14) . .
Mo1 Mo2 Mo3 O2 125.24(12) . .
O11 Mo2 Mo3 O5 121.15(10) . .
O9 Mo2 Mo3 O5 -122.50(11) . .
O4 Mo2 Mo3 O5 11.98(10) . .
O1 Mo2 Mo3 O5 -162.59(16) . .
O10 Mo2 Mo3 O5 32.46(10) 2 .
O7 Mo2 Mo3 O5 -44.83(7) . .
Mo1 Mo2 Mo3 O5 -14.36(3) . .
O11 Mo2 Mo3 O1 -76.26(19) . .
O9 Mo2 Mo3 O1 40.1(2) . .
O4 Mo2 Mo3 O1 174.56(19) . .
O10 Mo2 Mo3 O1 -165.0(2) 2 .
O7 Mo2 Mo3 O1 117.75(17) . .
Mo1 Mo2 Mo3 O1 148.23(16) . .
O11 Mo2 Mo3 O3 -171.11(12) . .
O9 Mo2 Mo3 O3 -54.76(12) . .
O4 Mo2 Mo3 O3 79.71(11) . .
O1 Mo2 Mo3 O3 -94.85(18) . .
O10 Mo2 Mo3 O3 100.19(12) 2 .
O7 Mo2 Mo3 O3 22.90(9) . .
Mo1 Mo2 Mo3 O3 53.38(7) . .
O11 Mo2 Mo3 O10 88.69(14) . 2
O9 Mo2 Mo3 O10 -154.96(15) . 2
O4 Mo2 Mo3 O10 -20.48(14) . 2
O1 Mo2 Mo3 O10 165.0(2) . 2
O7 Mo2 Mo3 O10 -77.29(11) . 2
Mo1 Mo2 Mo3 O10 -46.82(10) . 2
O8 Mo3 O1 Mo2 -92.49(17) . .
O2 Mo3 O1 Mo2 162.28(15) . .
O5 Mo3 O1 Mo2 29.4(3) . .
O3 Mo3 O1 Mo2 78.21(15) . .
O10 Mo3 O1 Mo2 -10.28(13) 2 .
O11 Mo2 O1 Mo3 109.97(17) . .
O9 Mo2 O1 Mo3 -145.09(17) . .
O4 Mo2 O1 Mo3 -9.9(3) . .
O10 Mo2 O1 Mo3 10.77(14) 2 .
O7 Mo2 O1 Mo3 -60.19(16) . .
Mo1 Mo2 O1 Mo3 -42.2(2) . .
O8 Mo3 O2 Cu1 56.4(4) . 2_556
O5 Mo3 O2 Cu1 -42.5(4) . 2_556
O1 Mo3 O2 Cu1 160.6(3) . 2_556
O3 Mo3 O2 Cu1 -120.9(4) . 2_556
O10 Mo3 O2 Cu1 -160.0(4) 2 2_556
Mo2 Mo3 O2 Cu1 172.2(3) . 2_556
O7 P1 O3 Mo3 62.6(2) . .
O10 P1 O3 Mo3 -60.3(2) . .
C1 P1 O3 Mo3 -177.82(18) . .
O8 Mo3 O3 P1 10.3(8) . .
O2 Mo3 O3 P1 173.4(2) . .
O5 Mo3 O3 P1 72.30(19) . .
O1 Mo3 O3 P1 -83.83(19) . .
O10 Mo3 O3 P1 -13.55(18) 2 .
Mo2 Mo3 O3 P1 -53.15(16) . .
O6 Mo1 O4 Mo2 -82.52(18) 2 .
O6 Mo1 O4 Mo2 172.77(16) . .
O4 Mo1 O4 Mo2 45.36(13) 2 .
O7 Mo1 O4 Mo2 3.34(14) . .
O7 Mo1 O4 Mo2 85.74(16) 2 .
Mo2 Mo1 O4 Mo2 68.73(17) 2 .
O11 Mo2 O4 Mo1 -178.18(17) . .
O9 Mo2 O4 Mo1 75.81(18) . .
O1 Mo2 O4 Mo1 -57.7(3) . .
O10 Mo2 O4 Mo1 -77.32(16) 2 .
O7 Mo2 O4 Mo1 -3.26(14) . .
Mo3 Mo2 O4 Mo1 -63.46(18) . .
O8 Mo3 O5 Mo3 114.64(10) . 2
O2 Mo3 O5 Mo3 -141.60(9) . 2
O1 Mo3 O5 Mo3 -8.33(16) . 2
O3 Mo3 O5 Mo3 -57.24(7) . 2
O10 Mo3 O5 Mo3 28.59(6) 2 2
Mo2 Mo3 O5 Mo3 8.257(15) . 2
O6 Mo1 O6 Cu1 88.1(3) 2 .
O4 Mo1 O6 Cu1 -16.3(3) 2 .
O4 Mo1 O6 Cu1 -169.0(3) . .
O7 Mo1 O6 Cu1 -108.4(6) . .
O7 Mo1 O6 Cu1 -88.6(3) 2 .
Mo2 Mo1 O6 Cu1 -164.6(2) . .
Mo2 Mo1 O6 Cu1 -44.1(3) 2 .
O1W Cu1 O6 Mo1 88.4(3) . .
O2 Cu1 O6 Mo1 -91.9(3) 2_554 .
N1 Cu1 O6 Mo1 -4.7(3) . .
N2 Cu1 O6 Mo1 -179.7(3) 11_454 .
O3 P1 O7 Mo1 -151.47(17) . .
O10 P1 O7 Mo1 -29.6(2) . .
C1 P1 O7 Mo1 87.8(2) . .
O3 P1 O7 Mo2 -23.0(2) . .
O10 P1 O7 Mo2 98.88(18) . .
C1 P1 O7 Mo2 -143.74(18) . .
O6 Mo1 O7 P1 -121.5(2) 2 .
O6 Mo1 O7 P1 74.6(6) . .
O4 Mo1 O7 P1 -19.47(19) 2 .
O4 Mo1 O7 P1 137.9(2) . .
O7 Mo1 O7 P1 54.52(15) 2 .
Mo2 Mo1 O7 P1 140.1(2) . .
Mo2 Mo1 O7 P1 8.94(17) 2 .
O6 Mo1 O7 Mo2 98.40(11) 2 .
O6 Mo1 O7 Mo2 -65.5(6) . .
O4 Mo1 O7 Mo2 -159.55(11) 2 .
O4 Mo1 O7 Mo2 -2.22(9) . .
O7 Mo1 O7 Mo2 -85.56(9) 2 .
Mo2 Mo1 O7 Mo2 -131.14(7) 2 .
O11 Mo2 O7 P1 -119.5(5) . .
O9 Mo2 O7 P1 112.67(19) . .
O4 Mo2 O7 P1 -140.09(19) . .
O1 Mo2 O7 P1 18.13(18) . .
O10 Mo2 O7 P1 -50.96(17) 2 .
Mo1 Mo2 O7 P1 -142.3(2) . .
Mo3 Mo2 O7 P1 -7.00(15) . .
O11 Mo2 O7 Mo1 22.8(5) . .
O9 Mo2 O7 Mo1 -104.99(12) . .
O4 Mo2 O7 Mo1 2.24(10) . .
O1 Mo2 O7 Mo1 160.46(10) . .
O10 Mo2 O7 Mo1 91.38(10) 2 .
Mo3 Mo2 O7 Mo1 135.33(8) . .
O3 P1 O10 Mo2 169.00(17) . 2
O7 P1 O10 Mo2 45.9(2) . 2
C1 P1 O10 Mo2 -71.9(2) . 2
O3 P1 O10 Mo3 5.3(2) . 2
O7 P1 O10 Mo3 -117.8(2) . 2
C1 P1 O10 Mo3 124.5(2) . 2
O1W Cu1 N1 C7 -130.9(3) . .
O2 Cu1 N1 C7 67.0(3) 2_554 .
N2 Cu1 N1 C7 -9.2(12) 11_454 .
O6 Cu1 N1 C7 -44.8(3) . .
O1W Cu1 N1 C11 46.6(4) . .
O2 Cu1 N1 C11 -115.5(4) 2_554 .
N2 Cu1 N1 C11 168.2(9) 11_454 .
O6 Cu1 N1 C11 132.7(4) . .
O3 P1 C1 C6 -112.4(4) . .
O7 P1 C1 C6 9.3(4) . .
O10 P1 C1 C6 128.9(4) . .
O3 P1 C1 C2 65.4(4) . .
O7 P1 C1 C2 -172.9(4) . .
O10 P1 C1 C2 -53.3(4) . .
C6 C1 C2 C3 0.5(8) . .
P1 C1 C2 C3 -177.4(5) . .
C1 C2 C3 C4 -1.3(10) . .
C2 C3 C4 C5 2.1(11) . .
C3 C4 C5 C6 -2.1(11) . .
C2 C1 C6 C5 -0.5(8) . .
P1 C1 C6 C5 177.3(5) . .
C4 C5 C6 C1 1.3(10) . .
C11 N1 C7 C8 -2.9(6) . .
Cu1 N1 C7 C8 174.9(3) . .
N1 C7 C8 C9 2.0(7) . .
C7 C8 C9 C10 0.5(6) . .
C7 C8 C9 C14 180.0(4) . .
C8 C9 C10 C11 -2.0(6) . .
C14 C9 C10 C11 178.6(4) . .
C7 N1 C11 C10 1.3(6) . .
Cu1 N1 C11 C10 -176.2(3) . .
C9 C10 C11 N1 1.1(7) . .
C16 N2 C12 C13 -0.2(6) . .
Cu1 N2 C12 C13 175.8(3) 15_445 .
N2 C12 C13 C14 2.3(7) . .
C12 N2 C16 C15 -1.6(7) . .
Cu1 N2 C16 C15 -177.3(3) 15_445 .
C12 C13 C14 C15 -2.5(6) . .
C12 C13 C14 C9 174.5(4) . .
C8 C9 C14 C13 -141.2(4) . .
C10 C9 C14 C13 38.2(7) . .
C8 C9 C14 C15 35.7(7) . .
C10 C9 C14 C15 -144.9(5) . .
N2 C16 C15 C14 1.2(7) . .
C13 C14 C15 C16 0.9(7) . .
C9 C14 C15 C16 -176.2(4) . .
